data_1545189
loop_
_publ_author_name
'Zhou, Yong'
'Xia, Zi-Lei'
'Gu, Qing'
'You, Shu-Li'

_publ_section_title
;
 Chiral Phosphoric Acid Catalyzed Intramolecular Dearomative Michael
 Addition of Indoles to Enones.
;
_journal_issue 4
_journal_name_full 'Organic letters'
_journal_page_first 762
_journal_page_last 765
_journal_paper_doi 10.1021/acs.orglett.6b03610
_journal_volume 19
_journal_year 2017
_chemical_absolute_configuration rmad
_chemical_formula_moiety 'C25 H25 N O5'
_chemical_formula_sum 'C25 H25 N O5'
_chemical_formula_weight 419.46
_chemical_name_systematic
;
 ?
;
_space_group_crystal_system monoclinic
_space_group_IT_number 4
_space_group_name_Hall 'P 2yb'
_space_group_name_H-M_alt 'P 1 21 1'
_symmetry_space_group_name_Hall 'P 2yb'
_symmetry_space_group_name_H-M 'P 1 21 1'
_atom_sites_solution_hydrogens geom
_atom_sites_solution_primary direct
_audit_creation_date 2015-04-28
_audit_creation_method
;
Olex2 1.2
(compiled 2015.01.26 svn.r3150 for OlexSys, GUI svn.r4998)
;
_cell_angle_alpha 90
_cell_angle_beta 99.2330(10)
_cell_angle_gamma 90
_cell_formula_units_Z 4
_cell_length_a 11.1099(8)
_cell_length_b 11.0682(8)
_cell_length_c 17.9212(13)
_cell_measurement_reflns_used 5484
_cell_measurement_temperature 130
_cell_measurement_theta_max 27.376
_cell_measurement_theta_min 2.30
_cell_volume 2175.2(3)
_computing_cell_refinement 'SAINT v7.68A (Bruker, 2009)'
_computing_data_reduction 'SAINT v7.68A (Bruker, 2009)'
_computing_molecular_graphics 'Olex2 (Dolomanov et al., 2009)'
_computing_publication_material 'Olex2 (Dolomanov et al., 2009)'
_computing_structure_refinement 'XL (Sheldrick, 2008)'
_computing_structure_solution 'ShelXS (Sheldrick, 2008)'
_diffrn_ambient_temperature 130
_diffrn_measured_fraction_theta_full 1.000
_diffrn_measured_fraction_theta_max 0.998
_diffrn_measurement_device_type 'Bruker APEX-II CCD'
_diffrn_measurement_method '\f and \w scans'
_diffrn_radiation_monochromator graphite
_diffrn_radiation_type MoK\a
_diffrn_radiation_wavelength 0.71073
_diffrn_reflns_av_R_equivalents 0.0304
_diffrn_reflns_av_unetI/netI 0.0400
_diffrn_reflns_Laue_measured_fraction_full 1.000
_diffrn_reflns_Laue_measured_fraction_max 0.998
_diffrn_reflns_limit_h_max 14
_diffrn_reflns_limit_h_min -14
_diffrn_reflns_limit_k_max 10
_diffrn_reflns_limit_k_min -14
_diffrn_reflns_limit_l_max 24
_diffrn_reflns_limit_l_min -24
_diffrn_reflns_number 19351
_diffrn_reflns_point_group_measured_fraction_full 0.842
_diffrn_reflns_point_group_measured_fraction_max 0.810
_diffrn_reflns_theta_full 25.242
_diffrn_reflns_theta_max 28.500
_diffrn_reflns_theta_min 1.151
_diffrn_standards_number 0
_exptl_absorpt_coefficient_mu 0.089
_exptl_absorpt_correction_T_max 0.7457
_exptl_absorpt_correction_T_min 0.6766
_exptl_absorpt_correction_type multi-scan
_exptl_absorpt_process_details
;
SADABS-2008/1 (Bruker,2008) was used for absorption correction.
wR2(int) was 0.0469 before and 0.0428 after correction.
The Ratio of minimum to maximum transmission is 0.9073.
The \l/2 correction factor is 0.0015.
;
_exptl_crystal_colour colourless
_exptl_crystal_density_diffrn 1.281
_exptl_crystal_description block
_exptl_crystal_F_000 888
_exptl_crystal_size_max 0.25
_exptl_crystal_size_mid 0.2
_exptl_crystal_size_min 0.15
_refine_diff_density_max 0.527
_refine_diff_density_min -0.255
_refine_diff_density_rms 0.047
_refine_ls_abs_structure_details
;
 Flack x determined using 2387 quotients [(I+)-(I-)]/[(I+)+(I-)]
 (Parsons, Flack and Wagner, Acta Cryst. B69 (2013) 249-259).
;
_refine_ls_abs_structure_Flack -0.4(4)
_refine_ls_extinction_method none
_refine_ls_goodness_of_fit_ref 1.021
_refine_ls_hydrogen_treatment constr
_refine_ls_matrix_type full
_refine_ls_number_parameters 565
_refine_ls_number_reflns 8919
_refine_ls_number_restraints 1
_refine_ls_restrained_S_all 1.021
_refine_ls_R_factor_all 0.0532
_refine_ls_R_factor_gt 0.0416
_refine_ls_shift/su_max 0.014
_refine_ls_shift/su_mean 0.000
_refine_ls_structure_factor_coef Fsqd
_refine_ls_weighting_details 'w=1/[\s^2^(Fo^2^)+(0.0523P)^2^+0.2991P] where P=(Fo^2^+2Fc^2^)/3'
_refine_ls_weighting_scheme calc
_refine_ls_wR_factor_gt 0.0955
_refine_ls_wR_factor_ref 0.1037
_reflns_Friedel_coverage 0.545
_reflns_Friedel_fraction_full 0.665
_reflns_Friedel_fraction_max 0.602
_reflns_number_gt 7568
_reflns_number_total 8919
_reflns_threshold_expression 'I > 2\s(I)'
_cod_data_source_file ol6b03610_si_002.cif
_cod_data_source_block mo_dm15332_0m
_cod_depositor_comments 'Adding full bibliography for 1545189.cif.'
_cod_database_code 1545189
_shelxl_version_number 2014-3
_shelx_space_group_comment
;
The symmetry employed for this shelxl refinement is uniquely defined
by the following loop, which should always be used as a source of
symmetry information in preference to the above space-group names.
They are only intended as comments.
;
_shelx_estimated_absorpt_t_max 0.987
_shelx_estimated_absorpt_t_min 0.978
_olex2_refinement_description
;
1. Fixed Uiso
 At 1.2 times of:
  All C(H) groups, All C(H,H) groups
 At 1.5 times of:
  All C(H,H,H) groups
2.a Ternary CH refined with riding coordinates:
 C18(H18), C43(H43)
2.b Secondary CH2 refined with riding coordinates:
 C15(H15A,H15B), C17(H17A,H17B), C19(H19A,H19B), C40(H40A,H40B), C42(H42A,
 H42B), C44(H44A,H44B)
2.c Aromatic/amide H refined with riding coordinates:
 C2(H2), C3(H3), C4(H4), C5(H5), C10(H10), C11(H11), C12(H12), C13(H13),
 C14(H14), C27(H27), C28(H28), C29(H29), C30(H30), C35(H35), C36(H36), C37(H37),
  C38(H38), C39(H39)
2.d Idealised Me refined as rotating group:
 C21(H21A,H21B,H21C), C23(H23A,H23B,H23C), C25(H25A,H25B,H25C), C46(H46A,H46B,
 H46C), C48(H48A,H48B,H48C), C50(H50A,H50B,H50C)
;
_olex2_submission_special_instructions 'No special instructions were received'

loop_
_space_group_symop_operation_xyz
'x, y, z'
'-x, y+1/2, -z'

loop_
_atom_site_label
_atom_site_type_symbol
_atom_site_fract_x
_atom_site_fract_y
_atom_site_fract_z
_atom_site_U_iso_or_equiv
_atom_site_adp_type
_atom_site_occupancy
_atom_site_site_symmetry_order
_atom_site_calc_flag
_atom_site_refinement_flags_posn
O1 O -0.75110(15) 0.10783(18) 0.12686(10) 0.0290(4) Uani 1 1 d .
O2 O -0.99630(17) 0.12416(19) -0.13633(13) 0.0393(5) Uani 1 1 d .
O3 O -0.96429(15) 0.32213(18) -0.12577(12) 0.0337(5) Uani 1 1 d .
O4 O -0.67587(17) 0.38269(18) -0.14292(11) 0.0329(4) Uani 1 1 d .
O5 O -0.79209(16) 0.29886(18) -0.24321(10) 0.0293(4) Uani 1 1 d .
N1 N -0.55881(18) -0.1698(2) -0.09184(11) 0.0219(4) Uani 1 1 d .
C1 C -0.4778(2) -0.0737(2) -0.10102(13) 0.0220(5) Uani 1 1 d .
C2 C -0.3578(2) -0.0854(3) -0.11253(15) 0.0270(6) Uani 1 1 d .
H2 H -0.3195 -0.1623 -0.1114 0.032 Uiso 1 1 calc R
C3 C -0.2960(2) 0.0192(3) -0.12569(17) 0.0353(7) Uani 1 1 d .
H3 H -0.2139 0.0140 -0.1343 0.042 Uiso 1 1 calc R
C4 C -0.3516(3) 0.1305(3) -0.12649(19) 0.0393(7) Uani 1 1 d .
H4 H -0.3071 0.2009 -0.1354 0.047 Uiso 1 1 calc R
C5 C -0.4725(2) 0.1419(3) -0.11446(16) 0.0310(6) Uani 1 1 d .
H5 H -0.5107 0.2188 -0.1150 0.037 Uiso 1 1 calc R
C6 C -0.5342(2) 0.0382(2) -0.10177(13) 0.0221(5) Uani 1 1 d .
C7 C -0.6663(2) 0.0157(2) -0.09341(13) 0.0193(5) Uani 1 1 d .
C8 C -0.6650(2) -0.1223(2) -0.08975(12) 0.0190(5) Uani 1 1 d .
C9 C -0.7701(2) -0.2001(2) -0.08142(13) 0.0202(5) Uani 1 1 d .
C10 C -0.8893(2) -0.1556(2) -0.08579(14) 0.0248(5) Uani 1 1 d .
H10 H -0.9049 -0.0720 -0.0946 0.030 Uiso 1 1 calc R
C11 C -0.9844(2) -0.2325(3) -0.07736(15) 0.0300(6) Uani 1 1 d .
H11 H -1.0648 -0.2015 -0.0809 0.036 Uiso 1 1 calc R
C12 C -0.9632(2) -0.3541(3) -0.06385(16) 0.0327(6) Uani 1 1 d .
H12 H -1.0285 -0.4062 -0.0569 0.039 Uiso 1 1 calc R
C13 C -0.8469(3) -0.3998(3) -0.06041(18) 0.0364(7) Uani 1 1 d .
H13 H -0.8321 -0.4836 -0.0519 0.044 Uiso 1 1 calc R
C14 C -0.7518(2) -0.3233(3) -0.06931(16) 0.0290(6) Uani 1 1 d .
H14 H -0.6722 -0.3557 -0.0671 0.035 Uiso 1 1 calc R
C15 C -0.7544(2) 0.0770(2) -0.15812(13) 0.0209(5) Uani 1 1 d .
H15A H -0.8276 0.0263 -0.1733 0.025 Uiso 1 1 calc R
H15B H -0.7136 0.0895 -0.2027 0.025 Uiso 1 1 calc R
C16 C -0.7902(2) 0.2002(2) -0.12645(13) 0.0212(5) Uani 1 1 d .
C17 C -0.7313(2) 0.2029(2) -0.04194(13) 0.0222(5) Uani 1 1 d .
H17A H -0.6559 0.2520 -0.0348 0.027 Uiso 1 1 calc R
H17B H -0.7885 0.2375 -0.0106 0.027 Uiso 1 1 calc R
C18 C -0.7023(2) 0.0713(2) -0.02018(13) 0.0194(5) Uani 1 1 d .
H18 H -0.7794 0.0316 -0.0108 0.023 Uiso 1 1 calc R
C19 C -0.6058(2) 0.0518(2) 0.04920(13) 0.0229(5) Uani 1 1 d .
H19A H -0.5737 -0.0315 0.0477 0.027 Uiso 1 1 calc R
H19B H -0.5374 0.1081 0.0467 0.027 Uiso 1 1 calc R
C20 C -0.6501(2) 0.0698(2) 0.12332(14) 0.0223(5) Uani 1 1 d .
C21 C -0.5626(3) 0.0384(4) 0.19303(16) 0.0474(9) Uani 1 1 d .
H21A H -0.4909 0.0910 0.1969 0.071 Uiso 1 1 calc GR
H21B H -0.5372 -0.0461 0.1903 0.071 Uiso 1 1 calc GR
H21C H -0.6023 0.0498 0.2376 0.071 Uiso 1 1 calc GR
C22 C -0.9282(2) 0.2080(2) -0.13136(13) 0.0221(5) Uani 1 1 d .
C23 C -1.0940(2) 0.3374(3) -0.12602(19) 0.0371(7) Uani 1 1 d .
H23A H -1.1396 0.3000 -0.1715 0.056 Uiso 1 1 calc GR
H23B H -1.1134 0.4238 -0.1256 0.056 Uiso 1 1 calc GR
H23C H -1.1167 0.2988 -0.0811 0.056 Uiso 1 1 calc GR
C24 C -0.7459(2) 0.3060(2) -0.16952(14) 0.0237(5) Uani 1 1 d .
C25 C -0.7466(3) 0.3867(3) -0.29152(17) 0.0369(7) Uani 1 1 d .
H25A H -0.7820 0.3710 -0.3443 0.055 Uiso 1 1 calc GR
H25B H -0.6575 0.3806 -0.2857 0.055 Uiso 1 1 calc GR
H25C H -0.7692 0.4681 -0.2773 0.055 Uiso 1 1 calc GR
O6 O -0.75246(19) -0.1140(2) -0.67594(13) 0.0492(6) Uani 1 1 d .
O7 O -0.8538(2) -0.3166(2) -0.33658(11) 0.0405(5) Uani 1 1 d .
O8 O -0.67970(19) -0.21891(19) -0.34061(10) 0.0364(5) Uani 1 1 d .
O9 O -0.56940(18) -0.3005(2) -0.49364(12) 0.0409(5) Uani 1 1 d .
O10 O -0.60246(18) -0.4494(2) -0.41446(11) 0.0390(5) Uani 1 1 d .
N2 N -1.0647(2) -0.4861(2) -0.64935(13) 0.0311(5) Uani 1 1 d .
C26 C -1.1345(2) -0.4146(3) -0.60638(15) 0.0293(6) Uani 1 1 d .
C27 C -1.2604(3) -0.4111(3) -0.61497(18) 0.0375(7) Uani 1 1 d .
H27 H -1.3094 -0.4552 -0.6541 0.045 Uiso 1 1 calc R
C28 C -1.3128(3) -0.3409(3) -0.56432(19) 0.0418(8) Uani 1 1 d .
H28 H -1.3991 -0.3356 -0.5694 0.050 Uiso 1 1 calc R
C29 C -1.2409(3) -0.2787(3) -0.50670(18) 0.0404(7) Uani 1 1 d .
H29 H -1.2783 -0.2325 -0.4720 0.048 Uiso 1 1 calc R
C30 C -1.1137(3) -0.2829(3) -0.49887(17) 0.0345(6) Uani 1 1 d .
H30 H -1.0644 -0.2400 -0.4593 0.041 Uiso 1 1 calc R
C31 C -1.0612(2) -0.3507(2) -0.54985(15) 0.0263(5) Uani 1 1 d .
C32 C -0.9297(2) -0.3765(2) -0.55723(14) 0.0237(5) Uani 1 1 d .
C33 C -0.9508(2) -0.4689(2) -0.62177(15) 0.0273(5) Uani 1 1 d .
C34 C -0.8538(3) -0.5362(2) -0.65173(15) 0.0286(6) Uani 1 1 d .
C35 C -0.8880(3) -0.6228(3) -0.70812(16) 0.0358(7) Uani 1 1 d .
H35 H -0.9718 -0.6351 -0.7275 0.043 Uiso 1 1 calc R
C36 C -0.8004(3) -0.6903(3) -0.73572(18) 0.0446(8) Uani 1 1 d .
H36 H -0.8244 -0.7483 -0.7743 0.054 Uiso 1 1 calc R
C37 C -0.6785(3) -0.6742(3) -0.70766(18) 0.0442(8) Uani 1 1 d .
H37 H -0.6188 -0.7222 -0.7262 0.053 Uiso 1 1 calc R
C38 C -0.6431(3) -0.5887(3) -0.65276(18) 0.0411(7) Uani 1 1 d .
H38 H -0.5590 -0.5771 -0.6339 0.049 Uiso 1 1 calc R
C39 C -0.7297(3) -0.5199(3) -0.62513(16) 0.0329(6) Uani 1 1 d .
H39 H -0.7045 -0.4607 -0.5875 0.039 Uiso 1 1 calc R
C40 C -0.8540(2) -0.4214(2) -0.48190(14) 0.0267(5) Uani 1 1 d .
H40A H -0.8073 -0.4947 -0.4907 0.032 Uiso 1 1 calc R
H40B H -0.9084 -0.4411 -0.4449 0.032 Uiso 1 1 calc R
C41 C -0.7658(2) -0.3171(2) -0.45162(13) 0.0248(5) Uani 1 1 d .
C42 C -0.8073(2) -0.2077(2) -0.50225(14) 0.0243(5) Uani 1 1 d .
H42A H -0.8702 -0.1606 -0.4816 0.029 Uiso 1 1 calc R
H42B H -0.7375 -0.1540 -0.5068 0.029 Uiso 1 1 calc R
C43 C -0.8595(2) -0.2631(2) -0.57867(13) 0.0225(5) Uani 1 1 d .
H43 H -0.7895 -0.2919 -0.6027 0.027 Uiso 1 1 calc R
C44 C -0.9342(2) -0.1775(3) -0.63335(15) 0.0267(5) Uani 1 1 d .
H44A H -0.9889 -0.2254 -0.6713 0.032 Uiso 1 1 calc R
H44B H -0.9861 -0.1279 -0.6053 0.032 Uiso 1 1 calc R
C45 C -0.8584(3) -0.0944(3) -0.67402(15) 0.0300(6) Uani 1 1 d .
C46 C -0.9235(3) 0.0113(3) -0.7137(2) 0.0499(9) Uani 1 1 d .
H46A H -0.9444 0.0689 -0.6763 0.075 Uiso 1 1 calc GR
H46B H -0.9983 -0.0165 -0.7458 0.075 Uiso 1 1 calc GR
H46C H -0.8706 0.0507 -0.7452 0.075 Uiso 1 1 calc GR
C47 C -0.7737(3) -0.2872(3) -0.37015(15) 0.0311(6) Uani 1 1 d .
C48 C -0.6803(3) -0.1835(3) -0.26297(16) 0.0463(8) Uani 1 1 d .
H48A H -0.7540 -0.1364 -0.2598 0.069 Uiso 1 1 calc GR
H48B H -0.6081 -0.1343 -0.2452 0.069 Uiso 1 1 calc GR
H48C H -0.6793 -0.2559 -0.2314 0.069 Uiso 1 1 calc GR
C49 C -0.6343(2) -0.3512(3) -0.45654(14) 0.0287(6) Uani 1 1 d .
C50 C -0.4808(3) -0.4963(4) -0.4164(2) 0.0531(9) Uani 1 1 d .
H50A H -0.4745 -0.5218 -0.4680 0.080 Uiso 1 1 calc GR
H50B H -0.4655 -0.5656 -0.3822 0.080 Uiso 1 1 calc GR
H50C H -0.4205 -0.4330 -0.4003 0.080 Uiso 1 1 calc GR

loop_
_atom_site_aniso_label
_atom_site_aniso_U_11
_atom_site_aniso_U_22
_atom_site_aniso_U_33
_atom_site_aniso_U_23
_atom_site_aniso_U_13
_atom_site_aniso_U_12
O1 0.0223(9) 0.0376(12) 0.0278(9) -0.0033(8) 0.0065(7) 0.0031(8)
O2 0.0219(9) 0.0258(11) 0.0701(15) 0.0004(10) 0.0076(9) -0.0047(8)
O3 0.0177(8) 0.0235(10) 0.0601(13) -0.0063(9) 0.0071(8) 0.0005(8)
O4 0.0336(10) 0.0261(11) 0.0387(11) 0.0008(8) 0.0052(9) -0.0093(8)
O5 0.0275(9) 0.0289(11) 0.0305(10) 0.0084(8) 0.0018(7) -0.0067(8)
N1 0.0212(10) 0.0227(11) 0.0218(10) 0.0006(8) 0.0032(8) -0.0008(8)
C1 0.0192(11) 0.0269(14) 0.0204(11) -0.0003(10) 0.0045(9) -0.0011(10)
C2 0.0212(12) 0.0318(15) 0.0283(13) 0.0008(11) 0.0046(10) 0.0020(11)
C3 0.0191(12) 0.0439(19) 0.0452(17) 0.0010(14) 0.0122(11) -0.0039(12)
C4 0.0279(14) 0.0356(18) 0.0571(19) -0.0006(14) 0.0152(13) -0.0105(13)
C5 0.0247(13) 0.0249(15) 0.0453(16) -0.0022(12) 0.0111(11) -0.0030(11)
C6 0.0195(11) 0.0263(14) 0.0211(11) -0.0025(10) 0.0048(9) -0.0022(10)
C7 0.0170(11) 0.0183(12) 0.0224(11) -0.0017(9) 0.0030(9) -0.0022(9)
C8 0.0203(11) 0.0212(12) 0.0154(10) 0.0001(9) 0.0024(8) -0.0013(9)
C9 0.0204(11) 0.0221(13) 0.0177(10) -0.0011(9) 0.0022(9) -0.0026(9)
C10 0.0240(12) 0.0246(14) 0.0257(12) 0.0002(10) 0.0033(10) -0.0013(10)
C11 0.0216(12) 0.0335(16) 0.0348(14) -0.0003(11) 0.0040(11) -0.0032(11)
C12 0.0279(13) 0.0303(16) 0.0392(15) 0.0019(12) 0.0032(11) -0.0113(12)
C13 0.0340(15) 0.0235(15) 0.0504(18) 0.0051(12) 0.0022(13) -0.0046(12)
C14 0.0212(12) 0.0247(15) 0.0401(15) 0.0019(11) 0.0022(11) 0.0016(10)
C15 0.0226(12) 0.0185(12) 0.0216(11) 0.0011(9) 0.0037(9) -0.0007(9)
C16 0.0173(11) 0.0192(13) 0.0269(12) -0.0010(10) 0.0033(9) -0.0008(9)
C17 0.0194(11) 0.0221(13) 0.0244(12) -0.0044(10) 0.0010(9) -0.0014(10)
C18 0.0155(10) 0.0210(12) 0.0221(11) -0.0031(9) 0.0042(8) -0.0010(9)
C19 0.0171(11) 0.0285(14) 0.0231(12) -0.0017(10) 0.0032(9) 0.0020(10)
C20 0.0231(12) 0.0196(13) 0.0238(12) -0.0009(10) 0.0027(9) -0.0007(10)
C21 0.0423(17) 0.074(3) 0.0251(14) -0.0038(15) 0.0018(12) 0.0249(17)
C22 0.0204(11) 0.0224(14) 0.0231(12) 0.0019(10) 0.0018(9) -0.0006(10)
C23 0.0185(12) 0.0374(18) 0.0553(19) -0.0030(14) 0.0061(12) 0.0058(12)
C24 0.0176(11) 0.0208(13) 0.0330(13) 0.0013(10) 0.0052(10) 0.0027(10)
C25 0.0376(15) 0.0348(17) 0.0387(16) 0.0143(13) 0.0074(13) -0.0058(13)
O6 0.0274(10) 0.0672(17) 0.0529(14) 0.0265(12) 0.0058(10) -0.0051(10)
O7 0.0531(13) 0.0431(13) 0.0291(10) -0.0030(9) 0.0181(9) -0.0039(10)
O8 0.0459(12) 0.0400(13) 0.0235(9) -0.0078(8) 0.0065(8) -0.0009(10)
O9 0.0321(10) 0.0534(15) 0.0392(11) 0.0085(10) 0.0115(9) 0.0033(10)
O10 0.0377(11) 0.0416(14) 0.0372(11) 0.0076(9) 0.0047(9) 0.0141(10)
N2 0.0338(12) 0.0274(13) 0.0330(12) -0.0044(10) 0.0076(10) -0.0049(10)
C26 0.0314(14) 0.0246(14) 0.0337(14) 0.0008(11) 0.0103(11) -0.0020(11)
C27 0.0315(14) 0.0370(18) 0.0445(17) -0.0003(13) 0.0074(12) -0.0070(13)
C28 0.0292(15) 0.043(2) 0.057(2) 0.0044(15) 0.0164(14) -0.0024(14)
C29 0.0383(16) 0.0368(18) 0.0523(18) -0.0012(14) 0.0266(14) 0.0026(13)
C30 0.0362(15) 0.0320(16) 0.0387(15) -0.0033(12) 0.0167(12) -0.0008(12)
C31 0.0295(13) 0.0212(13) 0.0298(13) 0.0018(10) 0.0096(10) -0.0018(10)
C32 0.0270(12) 0.0200(13) 0.0255(12) -0.0013(10) 0.0085(10) 0.0009(10)
C33 0.0335(14) 0.0211(13) 0.0282(13) -0.0008(10) 0.0074(10) -0.0007(11)
C34 0.0413(16) 0.0216(14) 0.0250(13) 0.0004(10) 0.0113(11) 0.0021(11)
C35 0.0504(17) 0.0265(15) 0.0338(15) -0.0052(12) 0.0168(13) -0.0053(13)
C36 0.072(2) 0.0268(16) 0.0416(17) -0.0082(13) 0.0302(16) -0.0045(15)
C37 0.062(2) 0.0300(17) 0.0483(18) 0.0002(14) 0.0330(16) 0.0117(15)
C38 0.0435(17) 0.043(2) 0.0408(17) 0.0016(14) 0.0188(14) 0.0119(14)
C39 0.0397(16) 0.0284(16) 0.0323(14) -0.0019(11) 0.0114(12) 0.0056(12)
C40 0.0345(14) 0.0213(13) 0.0250(12) -0.0001(10) 0.0066(10) 0.0024(11)
C41 0.0290(13) 0.0254(14) 0.0206(11) 0.0001(10) 0.0053(10) 0.0027(11)
C42 0.0279(13) 0.0223(13) 0.0231(12) -0.0009(10) 0.0055(10) -0.0009(10)
C43 0.0225(12) 0.0216(13) 0.0243(12) -0.0017(9) 0.0066(9) 0.0004(10)
C44 0.0253(12) 0.0258(14) 0.0285(13) 0.0004(10) 0.0033(10) 0.0003(11)
C45 0.0315(14) 0.0330(16) 0.0247(13) -0.0010(11) 0.0022(10) -0.0070(12)
C46 0.057(2) 0.0362(19) 0.061(2) 0.0185(16) 0.0201(17) 0.0039(16)
C47 0.0447(16) 0.0241(15) 0.0244(13) 0.0012(11) 0.0050(11) 0.0076(12)
C48 0.062(2) 0.049(2) 0.0261(15) -0.0100(14) 0.0013(14) 0.0016(17)
C49 0.0354(14) 0.0318(15) 0.0187(12) -0.0015(10) 0.0034(10) 0.0060(12)
C50 0.0418(18) 0.064(3) 0.052(2) 0.0076(17) 0.0038(16) 0.0246(17)

loop_
_atom_type_symbol
_atom_type_description
_atom_type_scat_dispersion_real
_atom_type_scat_dispersion_imag
_atom_type_scat_source
C C 0.0033 0.0016 'International Tables Vol C Tables 4.2.6.8 and 6.1.1.4'
H H 0.0000 0.0000 'International Tables Vol C Tables 4.2.6.8 and 6.1.1.4'
N N 0.0061 0.0033 'International Tables Vol C Tables 4.2.6.8 and 6.1.1.4'
O O 0.0106 0.0060 'International Tables Vol C Tables 4.2.6.8 and 6.1.1.4'

loop_
_geom_angle_atom_site_label_1
_geom_angle_atom_site_label_2
_geom_angle_atom_site_label_3
_geom_angle
C22 O3 C23 114.9(2)
C24 O5 C25 115.8(2)
C8 N1 C1 107.2(2)
C2 C1 N1 126.1(2)
C2 C1 C6 121.7(2)
C6 C1 N1 112.1(2)
C1 C2 H2 121.2
C3 C2 C1 117.5(3)
C3 C2 H2 121.2
C2 C3 H3 119.5
C4 C3 C2 121.0(2)
C4 C3 H3 119.5
C3 C4 H4 119.4
C3 C4 C5 121.3(3)
C5 C4 H4 119.4
C4 C5 H5 121.1
C6 C5 C4 117.8(3)
C6 C5 H5 121.1
C1 C6 C7 107.1(2)
C5 C6 C1 120.7(2)
C5 C6 C7 131.9(2)
C6 C7 C8 99.53(19)
C6 C7 C15 111.01(19)
C6 C7 C18 113.65(19)
C8 C7 C15 118.07(19)
C8 C7 C18 111.11(19)
C15 C7 C18 103.90(19)
N1 C8 C7 113.9(2)
N1 C8 C9 120.3(2)
C9 C8 C7 125.7(2)
C10 C9 C8 123.0(2)
C14 C9 C8 119.3(2)
C14 C9 C10 117.8(2)
C9 C10 H10 119.7
C11 C10 C9 120.5(3)
C11 C10 H10 119.7
C10 C11 H11 119.8
C12 C11 C10 120.5(3)
C12 C11 H11 119.8
C11 C12 H12 120.1
C13 C12 C11 119.8(3)
C13 C12 H12 120.1
C12 C13 H13 120.1
C12 C13 C14 119.8(3)
C14 C13 H13 120.1
C9 C14 H14 119.2
C13 C14 C9 121.6(2)
C13 C14 H14 119.2
C7 C15 H15A 110.5
C7 C15 H15B 110.5
C7 C15 C16 106.22(19)
H15A C15 H15B 108.7
C16 C15 H15A 110.5
C16 C15 H15B 110.5
C17 C16 C15 106.34(19)
C22 C16 C15 110.1(2)
C22 C16 C17 108.55(18)
C22 C16 C24 109.3(2)
C24 C16 C15 111.50(19)
C24 C16 C17 111.04(19)
C16 C17 H17A 110.6
C16 C17 H17B 110.6
H17A C17 H17B 108.7
C18 C17 C16 105.62(19)
C18 C17 H17A 110.6
C18 C17 H17B 110.6
C7 C18 H18 108.1
C17 C18 C7 103.49(19)
C17 C18 H18 108.1
C19 C18 C7 112.92(19)
C19 C18 C17 115.8(2)
C19 C18 H18 108.1
C18 C19 H19A 108.6
C18 C19 H19B 108.6
H19A C19 H19B 107.6
C20 C19 C18 114.59(19)
C20 C19 H19A 108.6
C20 C19 H19B 108.6
O1 C20 C19 122.1(2)
O1 C20 C21 121.4(2)
C21 C20 C19 116.5(2)
C20 C21 H21A 109.5
C20 C21 H21B 109.5
C20 C21 H21C 109.5
H21A C21 H21B 109.5
H21A C21 H21C 109.5
H21B C21 H21C 109.5
O2 C22 O3 123.3(2)
O2 C22 C16 125.5(2)
O3 C22 C16 111.1(2)
O3 C23 H23A 109.5
O3 C23 H23B 109.5
O3 C23 H23C 109.5
H23A C23 H23B 109.5
H23A C23 H23C 109.5
H23B C23 H23C 109.5
O4 C24 O5 123.8(2)
O4 C24 C16 125.7(2)
O5 C24 C16 110.4(2)
O5 C25 H25A 109.5
O5 C25 H25B 109.5
O5 C25 H25C 109.5
H25A C25 H25B 109.5
H25A C25 H25C 109.5
H25B C25 H25C 109.5
C47 O8 C48 114.4(2)
C49 O10 C50 116.1(2)
C33 N2 C26 107.2(2)
C27 C26 N2 125.9(3)
C27 C26 C31 122.1(3)
C31 C26 N2 111.9(2)
C26 C27 H27 121.2
C26 C27 C28 117.7(3)
C28 C27 H27 121.2
C27 C28 H28 119.6
C29 C28 C27 120.8(3)
C29 C28 H28 119.6
C28 C29 H29 119.6
C28 C29 C30 120.8(3)
C30 C29 H29 119.6
C29 C30 H30 120.7
C31 C30 C29 118.6(3)
C31 C30 H30 120.7
C26 C31 C32 107.5(2)
C30 C31 C26 120.0(2)
C30 C31 C32 132.5(3)
C31 C32 C33 99.2(2)
C31 C32 C40 112.3(2)
C31 C32 C43 113.4(2)
C33 C32 C40 116.0(2)
C33 C32 C43 111.9(2)
C40 C32 C43 104.4(2)
N2 C33 C32 114.0(2)
N2 C33 C34 120.7(2)
C34 C33 C32 125.3(2)
C35 C34 C33 118.5(3)
C39 C34 C33 123.2(2)
C39 C34 C35 118.2(3)
C34 C35 H35 119.8
C36 C35 C34 120.3(3)
C36 C35 H35 119.8
C35 C36 H36 119.8
C37 C36 C35 120.5(3)
C37 C36 H36 119.8
C36 C37 H37 120.0
C38 C37 C36 120.0(3)
C38 C37 H37 120.0
C37 C38 H38 120.0
C37 C38 C39 120.1(3)
C39 C38 H38 120.0
C34 C39 H39 119.5
C38 C39 C34 120.9(3)
C38 C39 H39 119.5
C32 C40 H40A 110.4
C32 C40 H40B 110.4
C32 C40 C41 106.8(2)
H40A C40 H40B 108.6
C41 C40 H40A 110.4
C41 C40 H40B 110.4
C42 C41 C40 105.5(2)
C47 C41 C40 111.6(2)
C47 C41 C42 109.8(2)
C47 C41 C49 108.3(2)
C49 C41 C40 110.6(2)
C49 C41 C42 111.1(2)
C41 C42 H42A 110.9
C41 C42 H42B 110.9
H42A C42 H42B 108.9
C43 C42 C41 104.3(2)
C43 C42 H42A 110.9
C43 C42 H42B 110.9
C32 C43 H43 107.7
C42 C43 C32 103.63(19)
C42 C43 H43 107.7
C44 C43 C32 114.9(2)
C44 C43 C42 114.8(2)
C44 C43 H43 107.7
C43 C44 H44A 108.8
C43 C44 H44B 108.8
H44A C44 H44B 107.7
C45 C44 C43 113.8(2)
C45 C44 H44A 108.8
C45 C44 H44B 108.8
O6 C45 C44 121.9(3)
O6 C45 C46 121.9(3)
C46 C45 C44 116.2(2)
C45 C46 H46A 109.5
C45 C46 H46B 109.5
C45 C46 H46C 109.5
H46A C46 H46B 109.5
H46A C46 H46C 109.5
H46B C46 H46C 109.5
O7 C47 O8 123.7(2)
O7 C47 C41 126.0(3)
O8 C47 C41 110.2(2)
O8 C48 H48A 109.5
O8 C48 H48B 109.5
O8 C48 H48C 109.5
H48A C48 H48B 109.5
H48A C48 H48C 109.5
H48B C48 H48C 109.5
O9 C49 O10 124.5(3)
O9 C49 C41 125.8(3)
O10 C49 C41 109.7(2)
O10 C50 H50A 109.5
O10 C50 H50B 109.5
O10 C50 H50C 109.5
H50A C50 H50B 109.5
H50A C50 H50C 109.5
H50B C50 H50C 109.5

loop_
_geom_bond_atom_site_label_1
_geom_bond_atom_site_label_2
_geom_bond_distance
O1 C20 1.210(3)
O2 C22 1.191(3)
O3 C22 1.334(3)
O3 C23 1.451(3)
O4 C24 1.197(3)
O5 C24 1.340(3)
O5 C25 1.446(3)
N1 C1 1.420(3)
N1 C8 1.297(3)
C1 C2 1.387(3)
C1 C6 1.387(4)
C2 H2 0.9500
C2 C3 1.386(4)
C3 H3 0.9500
C3 C4 1.378(4)
C4 H4 0.9500
C4 C5 1.400(4)
C5 H5 0.9500
C5 C6 1.375(4)
C6 C7 1.519(3)
C7 C8 1.529(3)
C7 C15 1.549(3)
C7 C18 1.559(3)
C8 C9 1.478(3)
C9 C10 1.404(3)
C9 C14 1.391(4)
C10 H10 0.9500
C10 C11 1.384(4)
C11 H11 0.9500
C11 C12 1.381(4)
C12 H12 0.9500
C12 C13 1.380(4)
C13 H13 0.9500
C13 C14 1.382(4)
C14 H14 0.9500
C15 H15A 0.9900
C15 H15B 0.9900
C15 C16 1.552(3)
C16 C17 1.551(3)
C16 C22 1.525(3)
C16 C24 1.528(3)
C17 H17A 0.9900
C17 H17B 0.9900
C17 C18 1.529(4)
C18 H18 1.0000
C18 C19 1.521(3)
C19 H19A 0.9900
C19 H19B 0.9900
C19 C20 1.502(3)
C20 C21 1.496(4)
C21 H21A 0.9800
C21 H21B 0.9800
C21 H21C 0.9800
C23 H23A 0.9800
C23 H23B 0.9800
C23 H23C 0.9800
C25 H25A 0.9800
C25 H25B 0.9800
C25 H25C 0.9800
O6 C45 1.203(3)
O7 C47 1.197(3)
O8 C47 1.328(4)
O8 C48 1.447(3)
O9 C49 1.196(3)
O10 C49 1.338(3)
O10 C50 1.453(4)
N2 C26 1.418(3)
N2 C33 1.297(3)
C26 C27 1.383(4)
C26 C31 1.388(4)
C27 H27 0.9500
C27 C28 1.392(4)
C28 H28 0.9500
C28 C29 1.384(5)
C29 H29 0.9500
C29 C30 1.398(4)
C30 H30 0.9500
C30 C31 1.382(4)
C31 C32 1.515(3)
C32 C33 1.533(4)
C32 C40 1.553(4)
C32 C43 1.558(4)
C33 C34 1.480(4)
C34 C35 1.400(4)
C34 C39 1.396(4)
C35 H35 0.9500
C35 C36 1.380(4)
C36 H36 0.9500
C36 C37 1.379(5)
C37 H37 0.9500
C37 C38 1.376(5)
C38 H38 0.9500
C38 C39 1.379(4)
C39 H39 0.9500
C40 H40A 0.9900
C40 H40B 0.9900
C40 C41 1.554(4)
C41 C42 1.539(4)
C41 C47 1.513(3)
C41 C49 1.525(4)
C42 H42A 0.9900
C42 H42B 0.9900
C42 C43 1.528(3)
C43 H43 1.0000
C43 C44 1.512(4)
C44 H44A 0.9900
C44 H44B 0.9900
C44 C45 1.511(4)
C45 C46 1.494(4)
C46 H46A 0.9800
C46 H46B 0.9800
C46 H46C 0.9800
C48 H48A 0.9800
C48 H48B 0.9800
C48 H48C 0.9800
C50 H50A 0.9800
C50 H50B 0.9800
C50 H50C 0.9800

loop_
_geom_torsion_atom_site_label_1
_geom_torsion_atom_site_label_2
_geom_torsion_atom_site_label_3
_geom_torsion_atom_site_label_4
_geom_torsion
N1 C1 C2 C3 175.4(2)
N1 C1 C6 C5 -176.3(2)
N1 C1 C6 C7 -0.8(3)
N1 C8 C9 C10 -173.9(2)
N1 C8 C9 C14 5.5(3)
C1 N1 C8 C7 -3.0(3)
C1 N1 C8 C9 179.30(19)
C1 C2 C3 C4 0.6(4)
C1 C6 C7 C8 -0.8(2)
C1 C6 C7 C15 -125.9(2)
C1 C6 C7 C18 117.4(2)
C2 C1 C6 C5 0.3(4)
C2 C1 C6 C7 175.7(2)
C2 C3 C4 C5 -0.3(5)
C3 C4 C5 C6 0.0(4)
C4 C5 C6 C1 0.0(4)
C4 C5 C6 C7 -174.1(3)
C5 C6 C7 C8 173.9(3)
C5 C6 C7 C15 48.8(3)
C5 C6 C7 C18 -67.9(3)
C6 C1 C2 C3 -0.6(4)
C6 C7 C8 N1 2.4(2)
C6 C7 C8 C9 180.0(2)
C6 C7 C15 C16 -96.4(2)
C6 C7 C18 C17 83.0(2)
C6 C7 C18 C19 -43.0(3)
C7 C8 C9 C10 8.6(4)
C7 C8 C9 C14 -171.9(2)
C7 C15 C16 C17 -4.9(2)
C7 C15 C16 C22 -122.3(2)
C7 C15 C16 C24 116.3(2)
C7 C18 C19 C20 -162.7(2)
C8 N1 C1 C2 -174.0(2)
C8 N1 C1 C6 2.4(3)
C8 C7 C15 C16 149.66(19)
C8 C7 C18 C17 -165.71(18)
C8 C7 C18 C19 68.3(3)
C8 C9 C10 C11 -179.8(2)
C8 C9 C14 C13 179.4(2)
C9 C10 C11 C12 0.6(4)
C10 C9 C14 C13 -1.2(4)
C10 C11 C12 C13 -1.5(4)
C11 C12 C13 C14 1.0(4)
C12 C13 C14 C9 0.3(4)
C14 C9 C10 C11 0.7(4)
C15 C7 C8 N1 122.5(2)
C15 C7 C8 C9 -59.9(3)
C15 C7 C18 C17 -37.7(2)
C15 C7 C18 C19 -163.7(2)
C15 C16 C17 C18 -18.8(2)
C15 C16 C22 O2 21.1(3)
C15 C16 C22 O3 -161.9(2)
C15 C16 C24 O4 -118.9(3)
C15 C16 C24 O5 58.2(2)
C16 C17 C18 C7 35.0(2)
C16 C17 C18 C19 159.09(18)
C17 C16 C22 O2 -95.0(3)
C17 C16 C22 O3 82.1(2)
C17 C16 C24 O4 -0.6(3)
C17 C16 C24 O5 176.55(19)
C17 C18 C19 C20 78.2(3)
C18 C7 C8 N1 -117.7(2)
C18 C7 C8 C9 59.9(3)
C18 C7 C15 C16 26.1(2)
C18 C19 C20 O1 -6.7(4)
C18 C19 C20 C21 173.5(3)
C22 C16 C17 C18 99.6(2)
C22 C16 C24 O4 119.2(3)
C22 C16 C24 O5 -63.7(2)
C23 O3 C22 O2 0.1(4)
C23 O3 C22 C16 -177.0(2)
C24 C16 C17 C18 -140.31(19)
C24 C16 C22 O2 143.8(3)
C24 C16 C22 O3 -39.1(3)
C25 O5 C24 O4 3.6(4)
C25 O5 C24 C16 -173.6(2)
N2 C26 C27 C28 176.1(3)
N2 C26 C31 C30 -175.4(3)
N2 C26 C31 C32 2.8(3)
N2 C33 C34 C35 -2.9(4)
N2 C33 C34 C39 178.9(3)
C26 N2 C33 C32 -2.7(3)
C26 N2 C33 C34 176.7(2)
C26 C27 C28 C29 -1.1(5)
C26 C31 C32 C33 -3.8(3)
C26 C31 C32 C40 -126.9(2)
C26 C31 C32 C43 115.0(2)
C27 C26 C31 C30 1.4(4)
C27 C26 C31 C32 179.5(3)
C27 C28 C29 C30 1.3(5)
C28 C29 C30 C31 -0.1(5)
C29 C30 C31 C26 -1.2(4)
C29 C30 C31 C32 -178.8(3)
C30 C31 C32 C33 174.0(3)
C30 C31 C32 C40 50.9(4)
C30 C31 C32 C43 -67.2(4)
C31 C26 C27 C28 -0.2(4)
C31 C32 C33 N2 4.1(3)
C31 C32 C33 C34 -175.3(2)
C31 C32 C40 C41 -108.5(2)
C31 C32 C43 C42 89.1(2)
C31 C32 C43 C44 -37.0(3)
C32 C33 C34 C35 176.4(3)
C32 C33 C34 C39 -1.8(4)
C32 C40 C41 C42 9.4(2)
C32 C40 C41 C47 128.6(2)
C32 C40 C41 C49 -110.8(2)
C32 C43 C44 C45 -159.9(2)
C33 N2 C26 C27 -176.7(3)
C33 N2 C26 C31 -0.1(3)
C33 C32 C40 C41 138.4(2)
C33 C32 C43 C42 -159.8(2)
C33 C32 C43 C44 74.2(3)
C33 C34 C35 C36 -177.8(3)
C33 C34 C39 C38 177.2(3)
C34 C35 C36 C37 0.6(5)
C35 C34 C39 C38 -1.1(4)
C35 C36 C37 C38 -1.2(5)
C36 C37 C38 C39 0.7(5)
C37 C38 C39 C34 0.4(5)
C39 C34 C35 C36 0.5(4)
C40 C32 C33 N2 124.6(3)
C40 C32 C33 C34 -54.8(3)
C40 C32 C43 C42 -33.6(2)
C40 C32 C43 C44 -159.6(2)
C40 C41 C42 C43 -30.5(2)
C40 C41 C47 O7 -16.3(4)
C40 C41 C47 O8 165.7(2)
C40 C41 C49 O9 117.5(3)
C40 C41 C49 O10 -60.7(3)
C41 C42 C43 C32 39.8(2)
C41 C42 C43 C44 165.9(2)
C42 C41 C47 O7 100.2(3)
C42 C41 C47 O8 -77.7(3)
C42 C41 C49 O9 0.8(4)
C42 C41 C49 O10 -177.5(2)
C42 C43 C44 C45 80.1(3)
C43 C32 C33 N2 -115.8(3)
C43 C32 C33 C34 64.8(3)
C43 C32 C40 C41 14.8(2)
C43 C44 C45 O6 16.4(4)
C43 C44 C45 C46 -165.4(3)
C47 C41 C42 C43 -150.9(2)
C47 C41 C49 O9 -119.8(3)
C47 C41 C49 O10 61.9(3)
C48 O8 C47 O7 0.9(4)
C48 O8 C47 C41 178.9(2)
C49 C41 C42 C43 89.3(2)
C49 C41 C47 O7 -138.3(3)
C49 C41 C47 O8 43.7(3)
C50 O10 C49 O9 -1.1(4)
C50 O10 C49 C41 177.2(2)
